data_7026595
loop_
_publ_author_name
'Ling, Yun'
'Liao, Teng-Biao'
'Chen, Zhen-Xia'
'Zhou, Ya-Ming'
'Weng, Lin-Hong'

_publ_section_title
;
 Systematic exploration of a rutile-type zinc(II)-phosphonocarboxylate
 open framework: the factors that influence the structure.
;
_journal_issue 44
_journal_name_full 'Dalton transactions (Cambridge, England : 2003)'
_journal_page_first 10712
_journal_page_last 10718
_journal_paper_doi 10.1039/c0dt00525h
_journal_volume 39
_journal_year 2010
_chemical_formula_sum 'C22 H32 N4 O16 P2 Zn3'
_chemical_formula_weight 866.57
_chemical_name_systematic
;
?
;
_space_group_IT_number 15
_symmetry_cell_setting monoclinic
_symmetry_space_group_name_Hall '-C 2yc'
_symmetry_space_group_name_H-M 'C 1 2/c 1'
_atom_sites_solution_hydrogens geom
_atom_sites_solution_primary direct
_atom_sites_solution_secondary difmap
_audit_creation_method SHELXL-97
_cell_angle_alpha 90.00
_cell_angle_beta 106.710(9)
_cell_angle_gamma 90.00
_cell_formula_units_Z 8
_cell_length_a 32.84(2)
_cell_length_b 9.599(7)
_cell_length_c 20.209(13)
_cell_measurement_temperature 293(2)
_cell_volume 6101(7)
_computing_cell_refinement 'Bruker SMART'
_computing_data_collection 'Bruker SMART'
_computing_data_reduction 'Bruker SAINT'
_computing_molecular_graphics 'Bruker SHELXTL'
_computing_publication_material 'Bruker SHELXTL'
_computing_structure_refinement 'SHELXL-97 (Sheldrick, 1997)'
_computing_structure_solution 'SHELXS-97 (Sheldrick, 1990)'
_diffrn_ambient_temperature 293(2)
_diffrn_measured_fraction_theta_full 0.998
_diffrn_measured_fraction_theta_max 0.998
_diffrn_measurement_device_type 'CCD area detector'
_diffrn_measurement_method 'phi and omega scans'
_diffrn_radiation_monochromator graphite
_diffrn_radiation_source 'fine-focus sealed tube'
_diffrn_radiation_type MoK\a
_diffrn_radiation_wavelength 0.71073
_diffrn_reflns_av_R_equivalents 0.0747
_diffrn_reflns_av_sigmaI/netI 0.0883
_diffrn_reflns_limit_h_max 36
_diffrn_reflns_limit_h_min -39
_diffrn_reflns_limit_k_max 10
_diffrn_reflns_limit_k_min -11
_diffrn_reflns_limit_l_max 24
_diffrn_reflns_limit_l_min -23
_diffrn_reflns_number 12544
_diffrn_reflns_theta_full 25.20
_diffrn_reflns_theta_max 25.20
_diffrn_reflns_theta_min 1.29
_exptl_absorpt_coefficient_mu 2.527
_exptl_absorpt_correction_T_max 1.0000
_exptl_absorpt_correction_T_min 0.5650
_exptl_absorpt_correction_type multi-scan
_exptl_absorpt_process_details SADABS
_exptl_crystal_colour COLORLESS
_exptl_crystal_density_diffrn 1.887
_exptl_crystal_density_method 'not measured'
_exptl_crystal_description BLOCK
_exptl_crystal_F_000 3520
_exptl_crystal_size_max 0.23
_exptl_crystal_size_mid 0.21
_exptl_crystal_size_min 0.17
_refine_diff_density_max 0.584
_refine_diff_density_min -0.493
_refine_diff_density_rms 0.098
_refine_ls_extinction_method none
_refine_ls_goodness_of_fit_ref 0.869
_refine_ls_hydrogen_treatment constr
_refine_ls_matrix_type full
_refine_ls_number_parameters 426
_refine_ls_number_reflns 5496
_refine_ls_number_restraints 6
_refine_ls_restrained_S_all 0.869
_refine_ls_R_factor_all 0.0564
_refine_ls_R_factor_gt 0.0370
_refine_ls_shift/su_max 0.032
_refine_ls_shift/su_mean 0.001
_refine_ls_structure_factor_coef Fsqd
_refine_ls_weighting_details 'calc w=1/[\s^2^(Fo^2^)+(0.0204P)^2^+0.0000P] where P=(Fo^2^+2Fc^2^)/3'
_refine_ls_weighting_scheme calc
_refine_ls_wR_factor_gt 0.0704
_refine_ls_wR_factor_ref 0.0739
_reflns_number_gt 3801
_reflns_number_total 5496
_reflns_threshold_expression >2sigma(I)
_cod_data_source_file c0dt00525h.txt
_cod_data_source_block 6
_cod_depositor_comments
;
The following automatic conversions were performed:

'_symmetry_cell_setting' value 'Monoclinic' changed to 'monoclinic'
according to /home/saulius/struct/CIF-dictionaries/cif_core.dic
dictionary named 'cif_core.dic' version 2.4.2 from 2011-04-26.

Automatic conversion script
Id: cif_fix_values 1891 2012-01-12 08:04:46Z andrius 
;
_cod_original_sg_symbol_H-M C2/c
_cod_database_code 7026595

loop_
_symmetry_equiv_pos_as_xyz
'x, y, z'
'-x, y, -z+1/2'
'x+1/2, y+1/2, z'
'-x+1/2, y+1/2, -z+1/2'
'-x, -y, -z'
'x, -y, z-1/2'
'-x+1/2, -y+1/2, -z'
'x+1/2, -y+1/2, z-1/2'

loop_
_atom_site_label
_atom_site_type_symbol
_atom_site_fract_x
_atom_site_fract_y
_atom_site_fract_z
_atom_site_U_iso_or_equiv
_atom_site_adp_type
_atom_site_occupancy
_atom_site_symmetry_multiplicity
_atom_site_calc_flag
_atom_site_refinement_flags
Zn1 Zn 0.795732(14) 0.66932(5) 0.79101(2) 0.02316(13) Uani 1 1 d .
Zn2 Zn 0.939188(14) 0.57150(5) 0.91501(2) 0.02425(13) Uani 1 1 d .
Zn3 Zn 0.858757(14) 1.00548(5) 0.71416(2) 0.02276(12) Uani 1 1 d .
C1 C 0.91253(11) 0.6155(4) 0.73823(18) 0.0207(9) Uani 1 1 d .
C2 C 0.90384(12) 0.4731(4) 0.74093(19) 0.0238(9) Uani 1 1 d .
H2 H 0.8841 0.4430 0.7629 0.029 Uiso 1 1 calc R
C3 C 0.92457(12) 0.3771(4) 0.71084(19) 0.0244(9) Uani 1 1 d .
C4 C 0.95357(12) 0.4216(4) 0.67838(19) 0.0235(9) Uani 1 1 d .
H4 H 0.9684 0.3566 0.6601 0.028 Uiso 1 1 calc R
C5 C 0.96105(12) 0.5628(4) 0.67250(18) 0.0223(9) Uani 1 1 d .
C6 C 0.94037(11) 0.6578(4) 0.70253(18) 0.0217(9) Uani 1 1 d .
H6 H 0.9453 0.7525 0.6986 0.026 Uiso 1 1 calc R
C7 C 0.91564(14) 0.2233(4) 0.7153(2) 0.0279(10) Uani 1 1 d .
C8 C 0.99411(12) 0.6088(5) 0.6379(2) 0.0255(10) Uani 1 1 d .
C9 C 0.82234(11) 1.0560(4) 0.87750(18) 0.0201(9) Uani 1 1 d .
C10 C 0.85292(12) 1.1582(4) 0.88042(19) 0.0249(9) Uani 1 1 d .
H10 H 0.8557 1.1966 0.8397 0.030 Uiso 1 1 calc R
C11 C 0.87927(12) 1.2033(4) 0.9435(2) 0.0258(10) Uani 1 1 d .
C12 C 0.87447(13) 1.1494(4) 1.00491(19) 0.0294(10) Uani 1 1 d .
H12 H 0.8921 1.1801 1.0471 0.035 Uiso 1 1 calc R
C13 C 0.84345(13) 1.0502(4) 1.00327(19) 0.0268(10) Uani 1 1 d .
C14 C 0.81789(12) 1.0031(4) 0.94021(18) 0.0261(9) Uani 1 1 d .
H14 H 0.7974 0.9354 0.9392 0.031 Uiso 1 1 calc R
C15 C 0.91129(13) 1.3164(5) 0.9467(2) 0.0302(10) Uani 1 1 d .
C16 C 0.83741(15) 0.9963(5) 1.0700(2) 0.0393(12) Uani 1 1 d .
C17 C 0.81564(18) 0.6221(5) 0.9418(2) 0.0543(14) Uani 1 1 d .
H17A H 0.7878 0.6585 0.9403 0.065 Uiso 1 1 calc R
H17B H 0.8343 0.7013 0.9439 0.065 Uiso 1 1 calc R
C18 C 0.83240(17) 0.5385(6) 1.0092(2) 0.0566(15) Uani 1 1 d .
H18A H 0.8581 0.4897 1.0080 0.068 Uiso 1 1 calc R
H18B H 0.8400 0.6030 1.0478 0.068 Uiso 1 1 calc R
C19 C 0.80129(17) 0.4347(6) 1.0215(2) 0.0542(14) Uani 1 1 d .
H19A H 0.7998 0.3550 0.9913 0.065 Uiso 1 1 calc R
H19B H 0.7733 0.4766 1.0104 0.065 Uiso 1 1 calc R
C20 C 0.95696(17) 0.8276(5) 0.9948(2) 0.0526(14) Uani 1 1 d .
H20A H 0.9293 0.8532 0.9645 0.063 Uiso 1 1 calc R
H20B H 0.9779 0.8500 0.9709 0.063 Uiso 1 1 calc R
C21 C 0.96573(15) 0.9166(5) 1.0584(2) 0.0471(13) Uani 1 1 d .
H21A H 0.9452 0.8933 1.0828 0.057 Uiso 1 1 calc R
H21B H 0.9611 1.0132 1.0441 0.057 Uiso 1 1 calc R
C22 C 1.00959(15) 0.9035(5) 1.1079(2) 0.0422(12) Uani 1 1 d .
H22A H 1.0150 0.8073 1.1224 0.051 Uiso 1 1 calc R
H22B H 1.0306 0.9316 1.0852 0.051 Uiso 1 1 calc R
N1 N 0.81180(10) 0.5476(3) 0.87643(15) 0.0315(9) Uani 1 1 d .
H1A H 0.7921 0.4803 0.8716 0.038 Uiso 1 1 calc R
H1B H 0.8368 0.5059 0.8792 0.038 Uiso 1 1 calc R
N2 N 0.81423(13) 0.3876(4) 1.09496(18) 0.0580(12) Uani 1 1 d .
H2A H 0.8415 0.3624 1.1071 0.087 Uiso 1 1 calc R
H2B H 0.7983 0.3153 1.0996 0.087 Uiso 1 1 calc R
H2C H 0.8106 0.4569 1.1220 0.087 Uiso 1 1 calc R
N3 N 0.95745(11) 0.6763(3) 1.00514(17) 0.0373(9) Uani 1 1 d .
H3A H 0.9399 0.6546 1.0306 0.045 Uiso 1 1 calc R
H3B H 0.9839 0.6495 1.0288 0.045 Uiso 1 1 calc R
N4 N 1.01285(13) 0.9926(4) 1.16834(18) 0.0520(11) Uani 1 1 d .
H4A H 1.0044 1.0785 1.1543 0.078 Uiso 1 1 calc R
H4B H 1.0397 0.9949 1.1946 0.078 Uiso 1 1 calc R
H4C H 0.9965 0.9584 1.1927 0.078 Uiso 1 1 calc R
O1 O 0.89669(8) 0.6927(3) 0.85713(13) 0.0292(7) Uani 1 1 d .
O2 O 0.90037(8) 0.8814(3) 0.77286(13) 0.0249(6) Uani 1 1 d .
O3 O 0.83888(8) 0.7130(3) 0.74606(12) 0.0251(6) Uani 1 1 d .
O4 O 0.88215(9) 0.1938(3) 0.73035(15) 0.0377(8) Uani 1 1 d .
O5 O 0.94140(10) 0.1365(3) 0.70522(16) 0.0445(8) Uani 1 1 d .
O6 O 1.01228(8) 0.5114(3) 0.61461(13) 0.0290(7) Uani 1 1 d .
O7 O 1.00268(9) 0.7334(3) 0.63555(15) 0.0362(7) Uani 1 1 d .
O8 O 0.80572(8) 1.0172(3) 0.73858(12) 0.0255(6) Uani 1 1 d .
O9 O 0.77375(8) 0.8507(3) 0.80786(12) 0.0252(6) Uani 1 1 d .
O10 O 0.74755(8) 1.0942(3) 0.78771(12) 0.0249(6) Uani 1 1 d .
O11 O 0.89983(9) 1.4146(3) 0.90507(16) 0.0439(8) Uani 1 1 d .
O12 O 0.94688(11) 1.3087(4) 0.98805(18) 0.0768(13) Uani 1 1 d .
O13 O 0.85144(10) 1.0723(3) 1.12227(13) 0.0400(8) Uani 1 1 d .
O14 O 0.81938(14) 0.8845(4) 1.07009(16) 0.0872(15) Uani 1 1 d .
O15 O 0.75626(10) 0.8185(3) 0.62693(14) 0.0478(9) Uani 1 1 d D
H15B H 0.7543 0.7471 0.6525 0.072 Uiso 1 1 d RD
H15A H 0.7774 0.8679 0.6508 0.072 Uiso 1 1 d RD
O16 O 0.79843(14) 0.3601(4) 0.6433(3) 0.1057(17) Uani 1 1 d D
H16A H 0.8036 0.3702 0.6885 0.159 Uiso 1 1 d RD
H16B H 0.7917 0.2726 0.6356 0.159 Uiso 1 1 d RD
P1 P 0.88599(3) 0.73373(11) 0.78200(5) 0.0202(2) Uani 1 1 d .
P2 P 0.78601(3) 1.00007(11) 0.79722(5) 0.0189(2) Uani 1 1 d .

loop_
_atom_site_aniso_label
_atom_site_aniso_U_11
_atom_site_aniso_U_22
_atom_site_aniso_U_33
_atom_site_aniso_U_23
_atom_site_aniso_U_13
_atom_site_aniso_U_12
Zn1 0.0257(3) 0.0217(3) 0.0226(2) 0.0002(2) 0.0078(2) -0.0013(2)
Zn2 0.0240(3) 0.0237(3) 0.0268(3) 0.0020(2) 0.0101(2) 0.0008(2)
Zn3 0.0297(3) 0.0192(3) 0.0224(2) 0.0008(2) 0.0123(2) 0.0003(2)
C1 0.022(2) 0.021(2) 0.019(2) 0.0013(18) 0.0058(18) 0.0008(17)
C2 0.024(2) 0.024(2) 0.026(2) 0.0015(19) 0.0115(18) -0.0021(18)
C3 0.027(2) 0.020(2) 0.027(2) -0.0021(19) 0.0091(19) -0.0008(18)
C4 0.025(2) 0.023(2) 0.025(2) -0.0022(19) 0.0122(18) 0.0017(18)
C5 0.022(2) 0.025(2) 0.022(2) 0.0006(19) 0.0085(18) 0.0002(18)
C6 0.023(2) 0.016(2) 0.025(2) -0.0004(19) 0.0064(18) -0.0057(18)
C7 0.041(3) 0.017(2) 0.029(2) -0.002(2) 0.017(2) -0.002(2)
C8 0.022(2) 0.032(3) 0.022(2) -0.003(2) 0.0059(18) -0.002(2)
C9 0.020(2) 0.018(2) 0.021(2) -0.0008(18) 0.0044(17) 0.0038(17)
C10 0.029(2) 0.026(3) 0.020(2) 0.0057(19) 0.0083(19) 0.0009(19)
C11 0.027(2) 0.022(2) 0.026(2) 0.0041(19) 0.0047(19) 0.0005(18)
C12 0.038(3) 0.027(3) 0.019(2) -0.002(2) 0.0018(19) -0.003(2)
C13 0.040(3) 0.021(2) 0.021(2) 0.0002(19) 0.012(2) -0.0063(19)
C14 0.034(2) 0.023(2) 0.025(2) 0.003(2) 0.0131(19) -0.0063(19)
C15 0.029(3) 0.036(3) 0.023(2) 0.003(2) 0.004(2) -0.005(2)
C16 0.054(3) 0.040(3) 0.027(2) 0.004(2) 0.015(2) -0.009(3)
C17 0.093(4) 0.034(3) 0.042(3) 0.006(3) 0.029(3) 0.005(3)
C18 0.073(4) 0.061(4) 0.034(3) 0.000(3) 0.013(3) 0.005(3)
C19 0.075(4) 0.055(4) 0.028(3) 0.007(3) 0.007(3) -0.005(3)
C20 0.069(4) 0.036(3) 0.044(3) -0.002(3) 0.002(3) 0.000(3)
C21 0.055(3) 0.039(3) 0.044(3) -0.002(3) 0.010(3) 0.002(3)
C22 0.056(3) 0.033(3) 0.036(3) -0.002(2) 0.011(2) -0.003(2)
N1 0.032(2) 0.029(2) 0.0309(19) 0.0039(17) 0.0050(17) 0.0006(16)
N2 0.072(3) 0.061(3) 0.041(2) 0.010(2) 0.017(2) 0.002(2)
N3 0.047(2) 0.027(2) 0.031(2) 0.0015(18) 0.0010(18) 0.0046(18)
N4 0.067(3) 0.034(3) 0.047(2) 0.003(2) 0.003(2) 0.001(2)
O1 0.0363(18) 0.0312(18) 0.0233(14) 0.0062(13) 0.0139(13) 0.0096(13)
O2 0.0281(16) 0.0171(15) 0.0293(15) -0.0006(13) 0.0078(13) -0.0015(12)
O3 0.0242(16) 0.0285(17) 0.0232(14) 0.0004(13) 0.0078(12) 0.0024(12)
O4 0.048(2) 0.0207(17) 0.057(2) -0.0018(15) 0.0358(17) -0.0068(14)
O5 0.056(2) 0.0261(18) 0.063(2) 0.0027(17) 0.0363(18) 0.0062(16)
O6 0.0312(16) 0.0288(17) 0.0350(16) -0.0069(14) 0.0223(14) -0.0025(13)
O7 0.0423(19) 0.0244(18) 0.0495(19) -0.0035(16) 0.0254(15) -0.0101(14)
O8 0.0287(16) 0.0286(17) 0.0221(14) 0.0036(13) 0.0119(12) 0.0002(12)
O9 0.0315(16) 0.0190(15) 0.0288(15) -0.0043(13) 0.0147(13) -0.0036(12)
O10 0.0265(16) 0.0250(16) 0.0236(14) 0.0012(13) 0.0074(12) 0.0081(12)
O11 0.0377(19) 0.032(2) 0.060(2) 0.0121(18) 0.0114(16) -0.0085(15)
O12 0.052(3) 0.091(3) 0.066(2) 0.032(2) -0.016(2) -0.031(2)
O13 0.063(2) 0.039(2) 0.0174(15) -0.0014(15) 0.0111(15) -0.0075(16)
O14 0.159(4) 0.072(3) 0.034(2) -0.002(2) 0.034(2) -0.069(3)
O15 0.056(2) 0.045(2) 0.0354(17) 0.0070(16) 0.0023(16) -0.0123(16)
O16 0.121(4) 0.058(3) 0.180(5) 0.044(3) 0.109(4) 0.038(3)
P1 0.0224(6) 0.0182(6) 0.0219(5) 0.0011(5) 0.0094(5) 0.0010(4)
P2 0.0203(6) 0.0202(6) 0.0168(5) -0.0016(5) 0.0062(4) 0.0002(4)

loop_
_atom_type_symbol
_atom_type_description
_atom_type_scat_dispersion_real
_atom_type_scat_dispersion_imag
_atom_type_scat_source
C C 0.0033 0.0016 'International Tables Vol C Tables 4.2.6.8 and 6.1.1.4'
H H 0.0000 0.0000 'International Tables Vol C Tables 4.2.6.8 and 6.1.1.4'
N N 0.0061 0.0033 'International Tables Vol C Tables 4.2.6.8 and 6.1.1.4'
O O 0.0106 0.0060 'International Tables Vol C Tables 4.2.6.8 and 6.1.1.4'
P P 0.1023 0.0942 'International Tables Vol C Tables 4.2.6.8 and 6.1.1.4'
Zn Zn 0.2839 1.4301 'International Tables Vol C Tables 4.2.6.8 and 6.1.1.4'

loop_
_geom_angle_atom_site_label_1
_geom_angle_atom_site_label_2
_geom_angle_atom_site_label_3
_geom_angle
_geom_angle_site_symmetry_1
_geom_angle_site_symmetry_3
O3 Zn1 O10 99.10(11) . 4_646
O3 Zn1 O9 104.23(11) . .
O10 Zn1 O9 104.70(11) 4_646 .
O3 Zn1 N1 118.60(13) . .
O10 Zn1 N1 115.74(13) 4_646 .
O9 Zn1 N1 112.63(12) . .
O1 Zn2 O6 120.40(11) . 2_756
O1 Zn2 O11 93.46(13) . 1_545
O6 Zn2 O11 108.39(13) 2_756 1_545
O1 Zn2 N3 102.84(13) . .
O6 Zn2 N3 111.67(14) 2_756 .
O11 Zn2 N3 119.54(14) 1_545 .
O2 Zn3 O8 113.90(11) . .
O2 Zn3 O13 102.68(12) . 6_575
O8 Zn3 O13 112.92(12) . 6_575
O2 Zn3 O4 106.96(12) . 1_565
O8 Zn3 O4 103.98(12) . 1_565
O13 Zn3 O4 116.62(12) 6_575 1_565
C6 C1 C2 118.8(3) . .
C6 C1 P1 123.8(3) . .
C2 C1 P1 117.4(3) . .
C3 C2 C1 120.0(4) . .
C3 C2 H2 120.0 . .
C1 C2 H2 120.0 . .
C4 C3 C2 120.0(4) . .
C4 C3 C7 120.4(3) . .
C2 C3 C7 119.6(3) . .
C3 C4 C5 120.6(4) . .
C3 C4 H4 119.7 . .
C5 C4 H4 119.7 . .
C6 C5 C4 119.1(3) . .
C6 C5 C8 121.3(4) . .
C4 C5 C8 119.5(3) . .
C1 C6 C5 121.3(4) . .
C1 C6 H6 119.3 . .
C5 C6 H6 119.3 . .
O5 C7 O4 124.9(4) . .
O5 C7 C3 119.4(4) . .
O4 C7 C3 115.7(4) . .
O7 C8 O6 124.3(4) . .
O7 C8 C5 120.1(4) . .
O6 C8 C5 115.5(4) . .
C10 C9 C14 118.4(3) . .
C10 C9 P2 122.1(3) . .
C14 C9 P2 119.3(3) . .
C11 C10 C9 120.7(4) . .
C11 C10 H10 119.7 . .
C9 C10 H10 119.7 . .
C10 C11 C12 120.1(4) . .
C10 C11 C15 120.7(4) . .
C12 C11 C15 119.1(4) . .
C13 C12 C11 120.2(4) . .
C13 C12 H12 119.9 . .
C11 C12 H12 119.9 . .
C14 C13 C12 119.5(4) . .
C14 C13 C16 120.6(4) . .
C12 C13 C16 119.9(4) . .
C13 C14 C9 121.1(4) . .
C13 C14 H14 119.4 . .
C9 C14 H14 119.4 . .
O12 C15 O11 123.2(4) . .
O12 C15 C11 120.3(4) . .
O11 C15 C11 116.5(4) . .
O14 C16 O13 124.6(4) . .
O14 C16 C13 119.2(4) . .
O13 C16 C13 116.2(4) . .
N1 C17 C18 117.2(4) . .
N1 C17 H17A 108.0 . .
C18 C17 H17A 108.0 . .
N1 C17 H17B 108.0 . .
C18 C17 H17B 108.0 . .
H17A C17 H17B 107.2 . .
C19 C18 C17 113.9(4) . .
C19 C18 H18A 108.8 . .
C17 C18 H18A 108.8 . .
C19 C18 H18B 108.8 . .
C17 C18 H18B 108.8 . .
H18A C18 H18B 107.7 . .
C18 C19 N2 110.7(4) . .
C18 C19 H19A 109.5 . .
N2 C19 H19A 109.5 . .
C18 C19 H19B 109.5 . .
N2 C19 H19B 109.5 . .
H19A C19 H19B 108.1 . .
N3 C20 C21 116.7(4) . .
N3 C20 H20A 108.1 . .
C21 C20 H20A 108.1 . .
N3 C20 H20B 108.1 . .
C21 C20 H20B 108.1 . .
H20A C20 H20B 107.3 . .
C20 C21 C22 115.7(4) . .
C20 C21 H21A 108.4 . .
C22 C21 H21A 108.4 . .
C20 C21 H21B 108.4 . .
C22 C21 H21B 108.4 . .
H21A C21 H21B 107.4 . .
N4 C22 C21 109.3(4) . .
N4 C22 H22A 109.8 . .
C21 C22 H22A 109.8 . .
N4 C22 H22B 109.8 . .
C21 C22 H22B 109.8 . .
H22A C22 H22B 108.3 . .
C17 N1 Zn1 114.7(3) . .
C17 N1 H1A 108.6 . .
Zn1 N1 H1A 108.6 . .
C17 N1 H1B 108.6 . .
Zn1 N1 H1B 108.6 . .
H1A N1 H1B 107.6 . .
C19 N2 H2A 109.5 . .
C19 N2 H2B 109.5 . .
H2A N2 H2B 109.5 . .
C19 N2 H2C 109.5 . .
H2A N2 H2C 109.5 . .
H2B N2 H2C 109.5 . .
C20 N3 Zn2 112.1(3) . .
C20 N3 H3A 109.2 . .
Zn2 N3 H3A 109.2 . .
C20 N3 H3B 109.2 . .
Zn2 N3 H3B 109.2 . .
H3A N3 H3B 107.9 . .
C22 N4 H4A 109.5 . .
C22 N4 H4B 109.5 . .
H4A N4 H4B 109.5 . .
C22 N4 H4C 109.5 . .
H4A N4 H4C 109.5 . .
H4B N4 H4C 109.5 . .
P1 O1 Zn2 133.25(16) . .
P1 O2 Zn3 117.23(15) . .
P1 O3 Zn1 125.82(15) . .
C7 O4 Zn3 119.9(3) . 1_545
C8 O6 Zn2 114.1(3) . 2_756
P2 O8 Zn3 143.90(16) . .
P2 O9 Zn1 133.62(16) . .
P2 O10 Zn1 135.27(15) . 4_656
C15 O11 Zn2 116.7(3) . 1_565
C16 O13 Zn3 119.5(3) . 6_576
H15A O15 H15B 106.5 . .
H15A O15 H15A 0.0 . .
H15B O15 H15A 106.5 . .
H16A O16 H16B 104.7 . .
O1 P1 O2 112.01(16) . .
O1 P1 O3 110.90(15) . .
O2 P1 O3 111.84(15) . .
O1 P1 C1 108.81(16) . .
O2 P1 C1 108.36(17) . .
O3 P1 C1 104.56(16) . .
O8 P2 O10 111.31(15) . .
O8 P2 O9 113.78(15) . .
O10 P2 O9 109.53(15) . .
O8 P2 C9 110.61(17) . .
O10 P2 C9 104.37(16) . .
O9 P2 C9 106.74(16) . .

loop_
_geom_bond_atom_site_label_1
_geom_bond_atom_site_label_2
_geom_bond_distance
_geom_bond_site_symmetry_2
Zn1 O3 1.936(3) .
Zn1 O10 1.942(3) 4_646
Zn1 O9 1.952(3) .
Zn1 N1 2.025(3) .
Zn2 O1 1.931(3) .
Zn2 O6 1.944(3) 2_756
Zn2 O11 1.957(3) 1_545
Zn2 N3 2.015(3) .
Zn3 O2 1.939(3) .
Zn3 O8 1.945(3) .
Zn3 O13 1.951(3) 6_575
Zn3 O4 1.954(3) 1_565
C1 C6 1.379(5) .
C1 C2 1.400(5) .
C1 P1 1.810(4) .
C2 C3 1.386(5) .
C2 H2 0.9300 .
C3 C4 1.371(5) .
C3 C7 1.513(5) .
C4 C5 1.388(5) .
C4 H4 0.9300 .
C5 C6 1.378(5) .
C5 C8 1.517(5) .
C6 H6 0.9300 .
C7 O5 1.245(5) .
C7 O4 1.255(5) .
C8 O7 1.233(5) .
C8 O6 1.270(5) .
C9 C10 1.393(5) .
C9 C14 1.412(5) .
C9 P2 1.797(4) .
C10 C11 1.388(5) .
C10 H10 0.9300 .
C11 C12 1.395(5) .
C11 C15 1.500(6) .
C12 C13 1.388(5) .
C12 H12 0.9300 .
C13 C14 1.385(5) .
C13 C16 1.510(5) .
C14 H14 0.9300 .
C15 O12 1.228(5) .
C15 O11 1.248(5) .
C16 O14 1.226(5) .
C16 O13 1.257(5) .
C17 N1 1.476(5) .
C17 C18 1.540(6) .
C17 H17A 0.9700 .
C17 H17B 0.9700 .
C18 C19 1.498(7) .
C18 H18A 0.9700 .
C18 H18B 0.9700 .
C19 N2 1.493(5) .
C19 H19A 0.9700 .
C19 H19B 0.9700 .
C20 N3 1.467(5) .
C20 C21 1.500(6) .
C20 H20A 0.9700 .
C20 H20B 0.9700 .
C21 C22 1.504(6) .
C21 H21A 0.9700 .
C21 H21B 0.9700 .
C22 N4 1.470(5) .
C22 H22A 0.9700 .
C22 H22B 0.9700 .
N1 H1A 0.9000 .
N1 H1B 0.9000 .
N2 H2A 0.8900 .
N2 H2B 0.8900 .
N2 H2C 0.8900 .
N3 H3A 0.9000 .
N3 H3B 0.9000 .
N4 H4A 0.8900 .
N4 H4B 0.8900 .
N4 H4C 0.8900 .
O1 P1 1.509(3) .
O2 P1 1.522(3) .
O3 P1 1.521(3) .
O4 Zn3 1.954(3) 1_545
O6 Zn2 1.944(3) 2_756
O8 P2 1.514(3) .
O9 P2 1.522(3) .
O10 P2 1.520(3) .
O10 Zn1 1.942(3) 4_656
O11 Zn2 1.957(3) 1_565
O13 Zn3 1.951(3) 6_576
O15 H15A 0.8638 .
O15 H15B 0.8718 .
O15 H15A 0.8638 .
O16 H16A 0.8851 .
O16 H16B 0.8712 .
